data_1504979
loop_
_publ_author_name
'Bonne, Damien'
'Salat, Lydie'
'Dulc\`ere, Jean-Pierre'
'Rodriguez, Jean'

_publ_section_title
;
 Sequential organocatalyzed Michael addition/[3 + 2]-heterocyclization for
 the stereoselective synthesis of fused-isoxazoline precursors of
 enantiopure cyclopentanoids.
;
_journal_issue 23
_journal_name_full 'Organic letters'
_journal_page_first 5409
_journal_page_last 5412
_journal_paper_doi 10.1021/ol8023133
_journal_volume 10
_journal_year 2008
_chemical_absolute_configuration syn
_chemical_compound_source 'synthesis as described'
_chemical_formula_moiety 'C15 H17 N1 O3'
_chemical_formula_sum 'C15 H17 N O3'
_chemical_formula_weight 259.3
_chemical_name_systematic
;
 ?
;
_space_group_IT_number 4
_symmetry_cell_setting monoclinic
_symmetry_Int_Tables_number 4
_symmetry_space_group_name_Hall 'P 2yb'
_symmetry_space_group_name_H-M 'P 1 21 1'
_atom_sites_solution_hydrogens geom
_atom_sites_solution_primary direct
_atom_sites_solution_secondary difmap
_audit_conform_dict_location ftp://ftp.iucr.org/pub/cif_core.dic
_audit_conform_dict_name cif_core.dic
_audit_conform_dict_version 2.3
_audit_creation_date 2008-03-21T08:43:49-00:00
_audit_creation_method 'WinGX routine CIF_UPDATE'
_cell_angle_alpha 90
_cell_angle_beta 93.9920(10)
_cell_angle_gamma 90
_cell_formula_units_Z 2
_cell_length_a 5.71330(10)
_cell_length_b 8.3317(2)
_cell_length_c 13.9177(5)
_cell_measurement_reflns_used 4831
_cell_measurement_temperature 293(2)
_cell_measurement_theta_max 26.36
_cell_measurement_theta_min 3.82
_cell_measurement_wavelength 0.71073
_cell_volume 660.90(3)
_computing_molecular_graphics 'Ortep-3 for Windows (Farrugia, 1997)'
_computing_publication_material 'WinGX publication routines (Farrugia, 1999)'
_computing_structure_refinement 'SHELXL-97 (Sheldrick, 1997)'
_computing_structure_solution 'SHELXS-97 (Sheldrick, 1997)'
_diffrn_ambient_temperature 293(2)
_diffrn_measured_fraction_theta_full 0.917
_diffrn_measured_fraction_theta_max 0.917
_diffrn_radiation_monochromator graphite
_diffrn_radiation_probe x-ray
_diffrn_radiation_type MoK\a
_diffrn_radiation_wavelength 0.71073
_diffrn_reflns_av_R_equivalents 0.033
_diffrn_reflns_av_unetI/netI 0.0286
_diffrn_reflns_limit_h_max 6
_diffrn_reflns_limit_h_min 0
_diffrn_reflns_limit_k_max 10
_diffrn_reflns_limit_k_min 0
_diffrn_reflns_limit_l_max 17
_diffrn_reflns_limit_l_min -17
_diffrn_reflns_number 1331
_diffrn_reflns_theta_full 26.36
_diffrn_reflns_theta_max 26.36
_diffrn_reflns_theta_min 3.82
_exptl_absorpt_coefficient_mu 0.091
_exptl_absorpt_correction_type none
_exptl_crystal_colour colorless
_exptl_crystal_density_diffrn 1.303
_exptl_crystal_density_method 'not measured'
_exptl_crystal_description prism
_exptl_crystal_F_000 276
_exptl_crystal_size_max 0.5
_exptl_crystal_size_mid 0.3
_exptl_crystal_size_min 0.15
_refine_diff_density_max 0.117
_refine_diff_density_min -0.103
_refine_diff_density_rms 0.025
_refine_ls_abs_structure_details 'Flack H D (1983), Acta Cryst. A39, 876-881'
_refine_ls_abs_structure_Flack 1.0(17)
_refine_ls_extinction_method none
_refine_ls_goodness_of_fit_ref 1.048
_refine_ls_hydrogen_treatment constr
_refine_ls_matrix_type full
_refine_ls_number_parameters 172
_refine_ls_number_reflns 1331
_refine_ls_number_restraints 1
_refine_ls_restrained_S_all 1.047
_refine_ls_R_factor_all 0.0414
_refine_ls_R_factor_gt 0.0344
_refine_ls_shift/su_max 0
_refine_ls_shift/su_mean 0
_refine_ls_structure_factor_coef Fsqd
_refine_ls_weighting_details 'calc w=1/[\s^2^(Fo^2^)+(0.0336P)^2^+0.1217P] where P=(Fo^2^+2Fc^2^)/3'
_refine_ls_weighting_scheme calc
_refine_ls_wR_factor_gt 0.0795
_refine_ls_wR_factor_ref 0.0844
_reflns_number_gt 1194
_reflns_number_total 1331
_reflns_threshold_expression >2sigma(I)
_cod_data_source_file ol8023133_si_002.cif
_cod_data_source_block ls24
_cod_original_sg_symbol_H-M 'P 21'
_cod_database_code 1504979

loop_
_symmetry_equiv_pos_as_xyz
'x, y, z'
'-x, y+1/2, -z'

loop_
_atom_site_label
_atom_site_type_symbol
_atom_site_fract_x
_atom_site_fract_y
_atom_site_fract_z
_atom_site_U_iso_or_equiv
_atom_site_adp_type
_atom_site_occupancy
_atom_site_symmetry_multiplicity
_atom_site_calc_flag
_atom_site_refinement_flags
C1 C 1.3571(4) 0.3887(3) 0.77361(15) 0.0406(5) Uani 1 1 d .
H1 H 1.4545 0.4832 0.7893 0.049 Uiso 1 1 calc R
C2 C 1.4936(4) 0.2414(3) 0.81923(15) 0.0395(5) Uani 1 1 d .
H2 H 1.6604 0.2698 0.8262 0.047 Uiso 1 1 calc R
C3 C 1.4058(4) 0.2264(3) 0.92129(16) 0.0471(6) Uani 1 1 d .
H3A H 1.4244 0.1175 0.9451 0.057 Uiso 1 1 calc R
H3B H 1.4913 0.2986 0.9658 0.057 Uiso 1 1 calc R
C4 C 1.1471(4) 0.2726(3) 0.90912(15) 0.0415(5) Uani 1 1 d .
H4 H 1.0521 0.1811 0.8853 0.05 Uiso 1 1 calc R
C5 C 1.1484(4) 0.4006(3) 0.83442(15) 0.0394(5) Uani 1 1 d .
C6 C 1.3062(4) 0.3907(3) 0.66529(15) 0.0443(5) Uani 1 1 d .
C7 C 1.1090(5) 0.3198(4) 0.62024(18) 0.0602(7) Uani 1 1 d .
H7 H 1.0021 0.2677 0.6569 0.072 Uiso 1 1 calc R
C8 C 1.0694(6) 0.3259(5) 0.5207(2) 0.0751(10) Uani 1 1 d .
H8 H 0.936 0.2785 0.491 0.09 Uiso 1 1 calc R
C9 C 1.2275(6) 0.4021(5) 0.4663(2) 0.0774(10) Uani 1 1 d .
H9 H 1.1999 0.407 0.3997 0.093 Uiso 1 1 calc R
C10 C 1.4235(6) 0.4702(5) 0.5092(2) 0.0746(9) Uani 1 1 d .
H10 H 1.5302 0.5212 0.472 0.09 Uiso 1 1 calc R
C11 C 1.4654(5) 0.4641(4) 0.60849(18) 0.0584(7) Uani 1 1 d .
H11 H 1.6015 0.5097 0.6373 0.07 Uiso 1 1 calc R
C12 C 1.4708(4) 0.0889(3) 0.76213(19) 0.0464(6) Uani 1 1 d .
H12 H 1.5093 0.1099 0.6958 0.056 Uiso 1 1 calc R
C13 C 1.2796(7) -0.1465(4) 0.7467(2) 0.0769(10) Uani 1 1 d .
H13A H 1.2708 -0.1718 0.6786 0.092 Uiso 1 1 calc R
H13B H 1.1623 -0.2089 0.7774 0.092 Uiso 1 1 calc R
C14 C 1.5180(7) -0.1801(4) 0.7917(2) 0.0754(9) Uani 1 1 d .
H14A H 1.5086 -0.2331 0.8534 0.091 Uiso 1 1 calc R
H14B H 1.6051 -0.2481 0.7503 0.091 Uiso 1 1 calc R
C15 C 1.0226(5) 0.3643(4) 0.98403(17) 0.0570(7) Uani 1 1 d .
H15A H 0.9219 0.2938 1.0183 0.068 Uiso 1 1 calc R
H15B H 1.1343 0.4151 1.0301 0.068 Uiso 1 1 calc R
N1 N 1.0112(4) 0.5176(3) 0.84426(17) 0.0544(5) Uani 1 1 d .
O1 O 1.2451(3) 0.0208(2) 0.76143(14) 0.0610(5) Uani 1 1 d .
O2 O 1.6278(4) -0.0276(2) 0.80395(14) 0.0653(6) Uani 1 1 d .
O3 O 0.8852(3) 0.4836(2) 0.92871(12) 0.0553(5) Uani 1 1 d .

loop_
_atom_site_aniso_label
_atom_site_aniso_U_11
_atom_site_aniso_U_22
_atom_site_aniso_U_33
_atom_site_aniso_U_23
_atom_site_aniso_U_13
_atom_site_aniso_U_12
C1 0.0446(13) 0.0349(11) 0.0427(11) -0.0017(10) 0.0067(9) -0.0060(10)
C2 0.0363(12) 0.0419(12) 0.0399(11) -0.0004(10) -0.0003(8) -0.0044(9)
C3 0.0433(14) 0.0576(15) 0.0402(11) 0.0022(11) 0.0012(9) 0.0016(11)
C4 0.0390(13) 0.0470(14) 0.0388(11) 0.0025(10) 0.0041(9) -0.0031(10)
C5 0.0427(13) 0.0356(11) 0.0401(11) -0.0021(9) 0.0046(9) -0.0010(10)
C6 0.0518(14) 0.0410(12) 0.0409(11) 0.0039(10) 0.0084(9) 0.0030(11)
C7 0.0544(16) 0.075(2) 0.0507(14) 0.0112(14) 0.0016(11) -0.0047(14)
C8 0.069(2) 0.099(3) 0.0553(16) 0.0070(17) -0.0106(13) -0.0069(18)
C9 0.090(2) 0.097(3) 0.0453(14) 0.0135(17) 0.0057(14) 0.009(2)
C10 0.089(2) 0.088(2) 0.0490(14) 0.0148(16) 0.0227(14) -0.0052(19)
C11 0.0628(17) 0.0609(17) 0.0530(14) 0.0068(14) 0.0141(12) -0.0065(14)
C12 0.0474(15) 0.0424(13) 0.0490(13) -0.0005(11) -0.0007(10) -0.0015(11)
C13 0.110(3) 0.0408(16) 0.078(2) -0.0014(14) -0.0092(18) -0.0199(17)
C14 0.114(3) 0.0429(16) 0.0672(18) 0.0004(14) -0.0084(17) 0.0027(17)
C15 0.0521(16) 0.076(2) 0.0439(13) -0.0015(13) 0.0090(11) 0.0031(14)
N1 0.0602(14) 0.0422(11) 0.0628(13) -0.0011(10) 0.0181(10) 0.0025(10)
O1 0.0570(12) 0.0474(10) 0.0770(13) -0.0095(10) -0.0063(9) -0.0120(9)
O2 0.0660(13) 0.0440(11) 0.0833(13) -0.0012(10) -0.0138(10) 0.0096(9)
O3 0.0531(10) 0.0558(12) 0.0589(10) -0.0107(9) 0.0172(8) 0.0021(8)

loop_
_atom_type_symbol
_atom_type_description
_atom_type_scat_dispersion_real
_atom_type_scat_dispersion_imag
_atom_type_scat_source
C C 0.0033 0.0016 'International Tables Vol C Tables 4.2.6.8 and 6.1.1.4'
H H 0 0 'International Tables Vol C Tables 4.2.6.8 and 6.1.1.4'
N N 0.0061 0.0033 'International Tables Vol C Tables 4.2.6.8 and 6.1.1.4'
O O 0.0106 0.006 'International Tables Vol C Tables 4.2.6.8 and 6.1.1.4'

loop_
_geom_angle_atom_site_label_1
_geom_angle_atom_site_label_2
_geom_angle_atom_site_label_3
_geom_angle
C5 C1 C6 116.9(2)
C5 C1 C2 102.37(17)
C6 C1 C2 117.91(19)
C12 C2 C3 113.4(2)
C12 C2 C1 115.28(17)
C3 C2 C1 104.61(18)
C4 C3 C2 104.57(18)
C5 C4 C15 98.4(2)
C5 C4 C3 101.88(18)
C15 C4 C3 123.4(2)
N1 C5 C4 116.29(19)
N1 C5 C1 129.0(2)
C4 C5 C1 112.72(19)
C7 C6 C11 118.4(2)
C7 C6 C1 122.7(2)
C11 C6 C1 118.9(2)
C6 C7 C8 120.5(3)
C9 C8 C7 120.0(3)
C10 C9 C8 120.3(3)
C9 C10 C11 120.3(3)
C10 C11 C6 120.6(3)
O1 C12 O2 106.3(2)
O1 C12 C2 113.0(2)
O2 C12 C2 109.45(19)
O1 C13 C14 104.8(2)
O2 C14 C13 105.4(2)
O3 C15 C4 104.07(19)
C5 N1 O3 106.5(2)
C12 O1 C13 105.0(2)
C12 O2 C14 107.5(2)
N1 O3 C15 106.46(17)

loop_
_geom_bond_atom_site_label_1
_geom_bond_atom_site_label_2
_geom_bond_distance
C1 C5 1.513(3)
C1 C6 1.515(3)
C1 C2 1.565(3)
C2 C12 1.500(3)
C2 C3 1.544(3)
C3 C4 1.526(3)
C4 C5 1.490(3)
C4 C15 1.510(3)
C5 N1 1.265(3)
C6 C7 1.383(4)
C6 C11 1.388(3)
C7 C8 1.389(4)
C8 C9 1.374(5)
C9 C10 1.357(5)
C10 C11 1.386(4)
C12 O1 1.408(3)
C12 O2 1.419(3)
C13 O1 1.424(4)
C13 C14 1.486(5)
C14 O2 1.422(4)
C15 O3 1.454(3)
N1 O3 1.448(3)

loop_
_cod_related_entry_id
_cod_related_entry_code
_cod_related_entry_database
1 30651530 ChemSpider
